data_7026425
loop_
_publ_author_name
'Zhang, Qian'
'He, Lisi'
'Liu, Jun-Min'
'Wang, Wei'
'Zhang, Jianyong'
'Su, Cheng-Yong'

_publ_section_title
;
 Pd2L2 metallacycles as molecular containers for small molecules.
;
_journal_issue 46
_journal_name_full 'Dalton transactions (Cambridge, England : 2003)'
_journal_page_first 11171
_journal_page_last 11179
_journal_paper_doi 10.1039/c0dt00406e
_journal_volume 39
_journal_year 2010
_chemical_formula_sum 'C52 H64 Cl4 N8 O6 Pd2'
_chemical_formula_weight 1251.71
_chemical_name_systematic
;
?
;
_space_group_IT_number 14
_symmetry_cell_setting monoclinic
_symmetry_space_group_name_Hall '-P 2yn'
_symmetry_space_group_name_H-M 'P 1 21/n 1'
_atom_sites_solution_hydrogens geom
_atom_sites_solution_primary direct
_atom_sites_solution_secondary difmap
_audit_creation_method SHELXL-97
_cell_angle_alpha 90.00
_cell_angle_beta 109.101(8)
_cell_angle_gamma 90.00
_cell_formula_units_Z 2
_cell_length_a 11.8379(11)
_cell_length_b 18.9967(19)
_cell_length_c 12.7049(11)
_cell_measurement_reflns_used 2470
_cell_measurement_temperature 293(2)
_cell_measurement_theta_max 61.5536
_cell_measurement_theta_min 3.6899
_cell_volume 2699.8(5)
_computing_structure_refinement 'SHELXL-97 (Sheldrick, 1997)'
_computing_structure_solution 'SHELXS-97 (Sheldrick, 1990)'
_diffrn_ambient_temperature 293(2)
_diffrn_detector_area_resol_mean 16.0855
_diffrn_measured_fraction_theta_full 0.874
_diffrn_measured_fraction_theta_max 0.874
_diffrn_measurement_device_type Oxford
_diffrn_radiation_monochromator graphite
_diffrn_radiation_source 'Enhance (Cu) X-ray Source'
_diffrn_radiation_type CuK\a
_diffrn_radiation_wavelength 1.54184
_diffrn_reflns_av_R_equivalents 0.0524
_diffrn_reflns_av_sigmaI/netI 0.0526
_diffrn_reflns_limit_h_max 11
_diffrn_reflns_limit_h_min -13
_diffrn_reflns_limit_k_max 20
_diffrn_reflns_limit_k_min -21
_diffrn_reflns_limit_l_max 14
_diffrn_reflns_limit_l_min -11
_diffrn_reflns_number 7657
_diffrn_reflns_theta_full 59.97
_diffrn_reflns_theta_max 59.97
_diffrn_reflns_theta_min 4.36
_exptl_absorpt_coefficient_mu 7.651
_exptl_absorpt_correction_T_max 0.3740
_exptl_absorpt_correction_T_min 0.2232
_exptl_absorpt_correction_type multi-scan
_exptl_absorpt_process_details
;
CrysAlis RED, Oxford Diffraction Ltd.,
Version 1.171.32.5 (release 08-05-2007 CrysAlis171 .NET)
(compiled May 8 2007,13:10:02)
Empirical absorption correction using spherical harmonics,
implemented in SCALE3 ABSPACK scaling algorithm.
;
_exptl_crystal_colour Yellow
_exptl_crystal_density_diffrn 1.540
_exptl_crystal_density_method 'not measured'
_exptl_crystal_description Block
_exptl_crystal_F_000 1280
_exptl_crystal_size_max 0.28
_exptl_crystal_size_mid 0.20
_exptl_crystal_size_min 0.16
_refine_diff_density_max 1.806
_refine_diff_density_min -0.934
_refine_diff_density_rms 0.159
_refine_ls_extinction_method none
_refine_ls_goodness_of_fit_ref 1.021
_refine_ls_hydrogen_treatment constr
_refine_ls_matrix_type full
_refine_ls_number_parameters 329
_refine_ls_number_reflns 3502
_refine_ls_number_restraints 18
_refine_ls_restrained_S_all 1.022
_refine_ls_R_factor_all 0.1219
_refine_ls_R_factor_gt 0.0926
_refine_ls_shift/su_max 0.019
_refine_ls_shift/su_mean 0.000
_refine_ls_structure_factor_coef Fsqd
_refine_ls_weighting_details 'calc w=1/[\s^2^(Fo^2^)+(0.0910P)^2^+48.9230P] where P=(Fo^2^+2Fc^2^)/3'
_refine_ls_weighting_scheme calc
_refine_ls_wR_factor_gt 0.2152
_refine_ls_wR_factor_ref 0.2364
_reflns_number_gt 2625
_reflns_number_total 3502
_reflns_threshold_expression >2sigma(I)
_cod_data_source_file c0dt00406e.txt
_cod_data_source_block 1a
_cod_depositor_comments
;
The following automatic conversions were performed:

'_symmetry_cell_setting' value 'Monoclinic' changed to 'monoclinic'
according to /home/saulius/struct/CIF-dictionaries/cif_core.dic
dictionary named 'cif_core.dic' version 2.4.2 from 2011-04-26.

Automatic conversion script
Id: cif_fix_values 1891 2012-01-12 08:04:46Z andrius 
;
_cod_original_cell_volume 2699.8(4)
_cod_original_sg_symbol_H-M P2(1)/n
_cod_database_code 7026425

loop_
_symmetry_equiv_pos_as_xyz
'x, y, z'
'-x+1/2, y+1/2, -z+1/2'
'-x, -y, -z'
'x-1/2, -y-1/2, z-1/2'

loop_
_atom_site_label
_atom_site_type_symbol
_atom_site_fract_x
_atom_site_fract_y
_atom_site_fract_z
_atom_site_U_iso_or_equiv
_atom_site_adp_type
_atom_site_occupancy
_atom_site_symmetry_multiplicity
_atom_site_calc_flag
_atom_site_refinement_flags
Pd Pd 0.45766(8) 0.47715(6) 0.79706(7) 0.0496(3) Uani 1 1 d .
Cl1 Cl 0.6004(3) 0.56230(19) 0.8179(3) 0.0560(8) Uani 1 1 d .
Cl2 Cl 0.3148(3) 0.3909(2) 0.7552(3) 0.0600(9) Uani 1 1 d .
C1 C 0.2937(12) 0.5960(7) 0.6883(10) 0.051(3) Uani 1 1 d .
H1 H 0.3337 0.6030 0.6372 0.061 Uiso 1 1 calc R
C2 C 0.1636(11) 0.6043(7) 0.7756(10) 0.050(3) Uani 1 1 d .
C3 C 0.0662(12) 0.6214(9) 0.8125(11) 0.064(4) Uani 1 1 d .
H3 H 0.0096 0.6552 0.7776 0.077 Uiso 1 1 calc R
C4 C 0.0613(12) 0.5837(8) 0.9046(11) 0.063(4) Uani 1 1 d .
H4 H -0.0004 0.5925 0.9330 0.075 Uiso 1 1 calc R
C5 C 0.1480(12) 0.5323(8) 0.9564(10) 0.058(4) Uani 1 1 d .
H5 H 0.1436 0.5090 1.0193 0.070 Uiso 1 1 calc R
C6 C 0.2361(11) 0.5166(8) 0.9163(10) 0.052(3) Uani 1 1 d .
H6 H 0.2915 0.4818 0.9498 0.062 Uiso 1 1 calc R
C7 C 0.2442(11) 0.5530(7) 0.8235(10) 0.050(3) Uani 1 1 d .
C8 C 0.1356(12) 0.6911(8) 0.6170(11) 0.061(4) Uani 1 1 d .
H8A H 0.1670 0.7353 0.6531 0.073 Uiso 1 1 calc R
H8B H 0.0507 0.6896 0.6067 0.073 Uiso 1 1 calc R
C9 C 0.1540(11) 0.6876(7) 0.5032(10) 0.048(3) Uani 1 1 d .
C10 C 0.0914(11) 0.6394(7) 0.4245(10) 0.049(3) Uani 1 1 d .
C11 C 0.0958(11) 0.6401(8) 0.3188(10) 0.052(3) Uani 1 1 d .
C12 C 0.1622(11) 0.6914(8) 0.2882(10) 0.050(3) Uani 1 1 d .
C13 C 0.2340(11) 0.7370(7) 0.3683(11) 0.050(3) Uani 1 1 d .
C14 C 0.2285(11) 0.7349(7) 0.4760(11) 0.051(3) Uani 1 1 d .
C15 C 0.0126(14) 0.5848(8) 0.4548(14) 0.073(4) Uani 1 1 d .
H15A H 0.0583 0.5429 0.4819 0.110 Uiso 1 1 calc R
H15B H -0.0541 0.5736 0.3899 0.110 Uiso 1 1 calc R
H15C H -0.0161 0.6035 0.5115 0.110 Uiso 1 1 calc R
C16 C 0.0287(14) 0.5842(10) 0.2358(13) 0.079(5) Uani 1 1 d .
H16A H 0.0557 0.5847 0.1723 0.119 Uiso 1 1 calc R
H16B H -0.0554 0.5939 0.2123 0.119 Uiso 1 1 calc R
H16C H 0.0437 0.5387 0.2706 0.119 Uiso 1 1 calc R
C17 C 0.3182(14) 0.7895(8) 0.3404(15) 0.081(5) Uani 1 1 d .
H17A H 0.3060 0.8355 0.3659 0.121 Uiso 1 1 calc R
H17B H 0.3020 0.7905 0.2613 0.121 Uiso 1 1 calc R
H17C H 0.3996 0.7753 0.3766 0.121 Uiso 1 1 calc R
C18 C 0.3099(13) 0.7841(9) 0.5641(14) 0.081(5) Uani 1 1 d .
H18A H 0.3460 0.8178 0.5286 0.122 Uiso 1 1 calc R
H18B H 0.3712 0.7571 0.6168 0.122 Uiso 1 1 calc R
H18C H 0.2634 0.8084 0.6021 0.122 Uiso 1 1 calc R
C19 C 0.1622(13) 0.7004(9) 0.1705(11) 0.070(5) Uani 1 1 d .
H19A H 0.0899 0.6794 0.1201 0.083 Uiso 1 1 calc R
H19B H 0.1604 0.7502 0.1536 0.083 Uiso 1 1 calc R
C20 C 0.3340(12) 0.6149(7) 0.1999(10) 0.052(3) Uani 1 1 d .
H20 H 0.3223 0.5908 0.2591 0.062 Uiso 1 1 calc R
C21 C 0.3132(12) 0.6897(8) 0.0681(9) 0.053(4) Uani 1 1 d .
C22 C 0.2756(12) 0.7424(8) -0.0156(10) 0.055(4) Uani 1 1 d .
H22 H 0.2115 0.7719 -0.0202 0.066 Uiso 1 1 calc R
C23 C 0.3376(12) 0.7477(7) -0.0887(10) 0.053(3) Uani 1 1 d .
H23 H 0.3160 0.7823 -0.1434 0.064 Uiso 1 1 calc R
C24 C 0.4315(12) 0.7032(7) -0.0842(10) 0.052(3) Uani 1 1 d .
H24 H 0.4708 0.7085 -0.1363 0.062 Uiso 1 1 calc R
C25 C 0.4684(11) 0.6510(7) -0.0040(10) 0.051(3) Uani 1 1 d .
H25 H 0.5324 0.6214 0.0002 0.062 Uiso 1 1 calc R
C26 C 0.4028(11) 0.6453(7) 0.0713(10) 0.045(3) Uani 1 1 d .
N1 N 0.3249(8) 0.5515(5) 0.7656(7) 0.038(2) Uani 1 1 d .
N2 N 0.1953(9) 0.6328(6) 0.6875(8) 0.054(3) Uani 1 1 d .
N3 N 0.4173(8) 0.5986(5) 0.1602(7) 0.039(2) Uani 1 1 d .
N4 N 0.2660(10) 0.6685(6) 0.1503(8) 0.053(3) Uani 1 1 d .
O1 O 0.3630(17) 0.5679(11) 0.4584(14) 0.159(7) Uani 1 1 d U
O2 O 0.2748(19) 0.4436(12) 0.4946(17) 0.176(7) Uani 1 1 d U
O3 O 0.439(2) 0.3690(12) 0.4257(19) 0.193(8) Uani 1 1 d U

loop_
_atom_site_aniso_label
_atom_site_aniso_U_11
_atom_site_aniso_U_22
_atom_site_aniso_U_33
_atom_site_aniso_U_23
_atom_site_aniso_U_13
_atom_site_aniso_U_12
Pd 0.0488(5) 0.0609(6) 0.0400(5) 0.0038(5) 0.0159(4) 0.0076(5)
Cl1 0.0440(16) 0.068(2) 0.0584(19) 0.0057(17) 0.0193(14) 0.0028(15)
Cl2 0.0430(17) 0.073(2) 0.0584(19) -0.0076(17) 0.0089(14) -0.0043(16)
C1 0.057(8) 0.061(9) 0.033(6) 0.000(6) 0.015(6) -0.001(7)
C2 0.052(7) 0.065(9) 0.043(7) 0.001(6) 0.030(6) 0.010(7)
C3 0.055(8) 0.092(11) 0.052(8) -0.006(8) 0.026(7) 0.011(8)
C4 0.057(8) 0.094(12) 0.046(7) -0.004(8) 0.028(7) -0.003(8)
C5 0.063(8) 0.082(11) 0.035(6) 0.001(7) 0.024(6) -0.006(8)
C6 0.047(7) 0.071(9) 0.035(6) 0.009(7) 0.009(5) 0.005(7)
C7 0.045(7) 0.064(9) 0.034(6) -0.005(6) 0.005(6) 0.002(7)
C8 0.055(8) 0.083(10) 0.052(8) 0.008(8) 0.027(7) 0.028(8)
C9 0.038(6) 0.063(9) 0.045(7) 0.023(7) 0.015(6) 0.020(6)
C10 0.043(7) 0.059(9) 0.046(7) 0.008(6) 0.013(6) 0.010(6)
C11 0.038(7) 0.065(9) 0.048(7) 0.012(7) 0.009(6) 0.009(6)
C12 0.037(6) 0.070(9) 0.041(7) 0.006(7) 0.010(6) 0.021(7)
C13 0.045(7) 0.055(8) 0.057(8) 0.000(7) 0.024(6) -0.003(6)
C14 0.036(7) 0.059(9) 0.052(8) -0.014(7) 0.008(6) 0.008(6)
C15 0.062(9) 0.069(10) 0.088(11) 0.013(9) 0.023(8) -0.008(8)
C16 0.061(9) 0.104(13) 0.068(10) 0.001(9) 0.014(8) 0.001(9)
C17 0.078(10) 0.068(11) 0.123(14) 0.019(9) 0.069(10) 0.012(9)
C18 0.058(9) 0.091(13) 0.100(12) -0.032(10) 0.033(9) -0.030(9)
C19 0.060(8) 0.108(13) 0.040(7) 0.016(8) 0.015(6) 0.043(9)
C20 0.062(8) 0.056(9) 0.030(6) 0.008(6) 0.007(6) 0.001(7)
C21 0.050(8) 0.074(10) 0.029(6) -0.003(6) 0.003(6) 0.011(7)
C22 0.049(8) 0.070(10) 0.039(7) -0.004(7) 0.005(6) 0.009(7)
C23 0.071(9) 0.059(9) 0.033(6) 0.007(6) 0.022(6) 0.003(7)
C24 0.057(8) 0.066(9) 0.034(6) 0.003(6) 0.017(6) -0.009(7)
C25 0.046(7) 0.068(9) 0.039(7) -0.014(6) 0.012(6) -0.017(7)
C26 0.044(7) 0.051(8) 0.036(6) -0.006(6) 0.009(5) -0.012(6)
N1 0.027(5) 0.053(6) 0.029(5) -0.002(5) 0.005(4) -0.008(4)
N2 0.053(6) 0.069(8) 0.042(6) 0.012(5) 0.017(5) 0.024(6)
N3 0.041(5) 0.053(6) 0.022(4) -0.001(4) 0.010(4) -0.009(5)
N4 0.052(6) 0.065(8) 0.043(6) 0.002(5) 0.015(5) 0.015(6)
O1 0.171(13) 0.194(14) 0.120(10) 0.042(10) 0.059(10) 0.008(12)
O2 0.176(14) 0.203(15) 0.161(13) 0.009(12) 0.070(11) 0.010(12)
O3 0.231(16) 0.186(15) 0.189(14) 0.016(12) 0.107(12) -0.004(13)

loop_
_atom_type_symbol
_atom_type_description
_atom_type_scat_dispersion_real
_atom_type_scat_dispersion_imag
_atom_type_scat_source
C C 0.0181 0.0091 'International Tables Vol C Tables 4.2.6.8 and 6.1.1.4'
H H 0.0000 0.0000 'International Tables Vol C Tables 4.2.6.8 and 6.1.1.4'
N N 0.0311 0.0180 'International Tables Vol C Tables 4.2.6.8 and 6.1.1.4'
Cl Cl 0.3639 0.7018 'International Tables Vol C Tables 4.2.6.8 and 6.1.1.4'
Pd Pd 0.1215 3.9337 'International Tables Vol C Tables 4.2.6.8 and 6.1.1.4'
O O 0.0492 0.0322 'International Tables Vol C Tables 4.2.6.8 and 6.1.1.4'

loop_
_geom_angle_atom_site_label_1
_geom_angle_atom_site_label_2
_geom_angle_atom_site_label_3
_geom_angle
_geom_angle_site_symmetry_1
_geom_angle_site_symmetry_3
N3 Pd N1 174.6(4) 3_666 .
N3 Pd Cl2 88.5(3) 3_666 .
N1 Pd Cl2 89.2(3) . .
N3 Pd Cl1 91.4(3) 3_666 .
N1 Pd Cl1 91.5(3) . .
Cl2 Pd Cl1 173.32(13) . .
N1 C1 N2 112.6(11) . .
N1 C1 H1 123.7 . .
N2 C1 H1 123.7 . .
C7 C2 N2 107.5(10) . .
C7 C2 C3 122.9(12) . .
N2 C2 C3 129.6(12) . .
C4 C3 C2 115.1(13) . .
C4 C3 H3 122.5 . .
C2 C3 H3 122.5 . .
C3 C4 C5 121.6(12) . .
C3 C4 H4 119.2 . .
C5 C4 H4 119.2 . .
C6 C5 C4 121.0(12) . .
C6 C5 H5 119.5 . .
C4 C5 H5 119.5 . .
C5 C6 C7 119.3(13) . .
C5 C6 H6 120.3 . .
C7 C6 H6 120.3 . .
C2 C7 N1 106.4(11) . .
C2 C7 C6 120.0(12) . .
N1 C7 C6 133.5(12) . .
N2 C8 C9 110.9(10) . .
N2 C8 H8A 109.5 . .
C9 C8 H8A 109.5 . .
N2 C8 H8B 109.5 . .
C9 C8 H8B 109.5 . .
H8A C8 H8B 108.0 . .
C10 C9 C14 119.1(12) . .
C10 C9 C8 120.3(12) . .
C14 C9 C8 120.6(13) . .
C11 C10 C9 121.6(13) . .
C11 C10 C15 118.6(13) . .
C9 C10 C15 119.8(12) . .
C10 C11 C12 119.5(13) . .
C10 C11 C16 119.7(13) . .
C12 C11 C16 120.8(12) . .
C11 C12 C13 119.9(12) . .
C11 C12 C19 122.8(13) . .
C13 C12 C19 117.2(13) . .
C14 C13 C12 119.1(12) . .
C14 C13 C17 119.4(13) . .
C12 C13 C17 121.5(13) . .
C9 C14 C13 120.4(12) . .
C9 C14 C18 120.9(12) . .
C13 C14 C18 118.7(13) . .
C10 C15 H15A 109.5 . .
C10 C15 H15B 109.5 . .
H15A C15 H15B 109.5 . .
C10 C15 H15C 109.5 . .
H15A C15 H15C 109.5 . .
H15B C15 H15C 109.5 . .
C11 C16 H16A 109.5 . .
C11 C16 H16B 109.5 . .
H16A C16 H16B 109.5 . .
C11 C16 H16C 109.5 . .
H16A C16 H16C 109.5 . .
H16B C16 H16C 109.5 . .
C13 C17 H17A 109.5 . .
C13 C17 H17B 109.5 . .
H17A C17 H17B 109.5 . .
C13 C17 H17C 109.5 . .
H17A C17 H17C 109.5 . .
H17B C17 H17C 109.5 . .
C14 C18 H18A 109.5 . .
C14 C18 H18B 109.5 . .
H18A C18 H18B 109.5 . .
C14 C18 H18C 109.5 . .
H18A C18 H18C 109.5 . .
H18B C18 H18C 109.5 . .
N4 C19 C12 113.6(10) . .
N4 C19 H19A 108.9 . .
C12 C19 H19A 108.9 . .
N4 C19 H19B 108.9 . .
C12 C19 H19B 108.9 . .
H19A C19 H19B 107.7 . .
N3 C20 N4 115.1(11) . .
N3 C20 H20 122.4 . .
N4 C20 H20 122.4 . .
C26 C21 N4 107.6(12) . .
C26 C21 C22 121.0(12) . .
N4 C21 C22 131.2(12) . .
C23 C22 C21 117.1(13) . .
C23 C22 H22 121.5 . .
C21 C22 H22 121.5 . .
C22 C23 C24 122.1(12) . .
C22 C23 H23 118.9 . .
C24 C23 H23 118.9 . .
C23 C24 C25 121.6(12) . .
C23 C24 H24 119.2 . .
C25 C24 H24 119.2 . .
C24 C25 C26 116.0(13) . .
C24 C25 H25 122.0 . .
C26 C25 H25 122.0 . .
C21 C26 N3 107.9(11) . .
C21 C26 C25 122.1(12) . .
N3 C26 C25 129.9(12) . .
C1 N1 C7 108.9(11) . .
C1 N1 Pd 128.8(9) . .
C7 N1 Pd 121.9(8) . .
C1 N2 C2 104.5(10) . .
C1 N2 C8 129.9(11) . .
C2 N2 C8 125.6(10) . .
C20 N3 C26 104.9(10) . .
C20 N3 Pd 131.3(8) . 3_666
C26 N3 Pd 123.8(8) . 3_666
C20 N4 C21 104.4(11) . .
C20 N4 C19 130.4(12) . .
C21 N4 C19 125.2(11) . .

loop_
_geom_bond_atom_site_label_1
_geom_bond_atom_site_label_2
_geom_bond_distance
_geom_bond_site_symmetry_2
Pd N3 2.008(10) 3_666
Pd N1 2.052(10) .
Pd Cl2 2.288(4) .
Pd Cl1 2.291(4) .
C1 N1 1.257(15) .
C1 N2 1.355(16) .
C1 H1 0.9300 .
C2 C7 1.361(18) .
C2 N2 1.401(16) .
C2 C3 1.417(17) .
C3 C4 1.389(19) .
C3 H3 0.9300 .
C4 C5 1.413(19) .
C4 H4 0.9300 .
C5 C6 1.336(18) .
C5 H5 0.9300 .
C6 C7 1.397(18) .
C6 H6 0.9300 .
C7 N1 1.383(15) .
C8 N2 1.455(16) .
C8 C9 1.532(17) .
C8 H8A 0.9700 .
C8 H8B 0.9700 .
C9 C10 1.379(18) .
C9 C14 1.379(19) .
C10 C11 1.362(18) .
C10 C15 1.527(19) .
C11 C12 1.385(19) .
C11 C16 1.52(2) .
C12 C13 1.394(18) .
C12 C19 1.505(18) .
C13 C14 1.391(18) .
C13 C17 1.531(19) .
C14 C18 1.534(19) .
C15 H15A 0.9600 .
C15 H15B 0.9600 .
C15 H15C 0.9600 .
C16 H16A 0.9600 .
C16 H16B 0.9600 .
C16 H16C 0.9600 .
C17 H17A 0.9600 .
C17 H17B 0.9600 .
C17 H17C 0.9600 .
C18 H18A 0.9600 .
C18 H18B 0.9600 .
C18 H18C 0.9600 .
C19 N4 1.466(17) .
C19 H19A 0.9700 .
C19 H19B 0.9700 .
C20 N3 1.283(16) .
C20 N4 1.323(16) .
C20 H20 0.9300 .
C21 C26 1.345(18) .
C21 N4 1.396(17) .
C21 C22 1.421(19) .
C22 C23 1.363(18) .
C22 H22 0.9300 .
C23 C24 1.382(19) .
C23 H23 0.9300 .
C24 C25 1.387(18) .
C24 H24 0.9300 .
C25 C26 1.420(17) .
C25 H25 0.9300 .
C26 N3 1.402(15) .
N3 Pd 2.008(10) 3_666
